data_4511011
loop_
_publ_author_name
'White, Nicholas G.'
'Serpell, Christopher J.'
'Beer, Paul D.'

_publ_section_title
;
 Structural Study of Triazole and Amide Containing Anion-Templated
 Pseudorotaxanes
;
_journal_issue 7
_journal_name_full 'Crystal Growth &amp; Design'
_journal_page_first 3472
_journal_paper_doi 10.1021/cg500420u
_journal_volume 14
_journal_year 2014
_chemical_compound_source synthesized
_chemical_formula_moiety 'C36 H46 N2 O9, C22 H34 N7, N O3'
_chemical_formula_sum 'C58 H80 N10 O12'
_chemical_formula_weight 1109.33
_space_group_IT_number 14
_symmetry_cell_setting monoclinic
_symmetry_space_group_name_Hall '-P 2yn'
_symmetry_space_group_name_H-M 'P 1 21/n 1'
_atom_sites_solution_hydrogens difmap
_atom_sites_solution_primary other
_cell_angle_alpha 90
_cell_angle_beta 95.6933(3)
_cell_angle_gamma 90
_cell_formula_units_Z 4
_cell_length_a 14.49500(10)
_cell_length_b 14.60030(10)
_cell_length_c 30.59960(10)
_cell_measurement_reflns_used 60057
_cell_measurement_temperature 150
_cell_measurement_theta_max 76.64
_cell_measurement_theta_min 2.90
_cell_volume 6443.89(7)
_computing_cell_refinement 'CrysAlis Pro, (Oxford Diffraction, 2010)'
_computing_data_collection 'CrysAlis Pro, (Oxford Diffraction, 2010)'
_computing_data_reduction 'CrysAlis Pro, (Oxford Diffraction, 2010)'
_computing_publication_material 'CRYSTALS (Betteridge et al., 2003)'
_computing_structure_refinement 'CRYSTALS (Betteridge et al., 2003)'
_computing_structure_solution 'Superflip (Palatinus & Chapuis, 2007)'
_diffrn_ambient_temperature 150
_diffrn_measured_fraction_theta_full 0.997
_diffrn_measured_fraction_theta_max 0.997
_diffrn_measurement_device Area
_diffrn_measurement_device_type 'Oxford Diffraction SuperNova'
_diffrn_measurement_method \w
_diffrn_radiation_monochromator graphite
_diffrn_radiation_type 'Cu K\a'
_diffrn_radiation_wavelength 1.54180
_diffrn_reflns_av_R_equivalents 0.040
_diffrn_reflns_limit_h_max 18
_diffrn_reflns_limit_h_min -18
_diffrn_reflns_limit_k_max 18
_diffrn_reflns_limit_k_min 0
_diffrn_reflns_limit_l_max 38
_diffrn_reflns_limit_l_min 0
_diffrn_reflns_number 151034
_diffrn_reflns_theta_full 76.837
_diffrn_reflns_theta_max 76.837
_diffrn_reflns_theta_min 3.258
_diffrn_standards_number 0
_exptl_absorpt_coefficient_mu 0.661
_exptl_absorpt_correction_T_max 1.00
_exptl_absorpt_correction_T_min 0.711
_exptl_absorpt_correction_type multi-scan
_exptl_absorpt_process_details 'CrysAlis Pro (Oxford Diffraction, 2010)'
_exptl_crystal_colour colourless
_exptl_crystal_density_diffrn 1.143
_exptl_crystal_density_method 'not measured'
_exptl_crystal_description block
_exptl_crystal_F_000 2376.000
_exptl_crystal_size_max 0.400
_exptl_crystal_size_mid 0.400
_exptl_crystal_size_min 0.080
_platon_squeeze_details
;
;
_refine_diff_density_max 1.09
_refine_diff_density_min -0.47
_refine_ls_extinction_method None
_refine_ls_goodness_of_fit_ref 0.9909
_refine_ls_hydrogen_treatment constr
_refine_ls_matrix_type full
_refine_ls_number_parameters 784
_refine_ls_number_reflns 10507
_refine_ls_number_restraints 151
_refine_ls_R_factor_all 0.0593
_refine_ls_R_factor_gt 0.0554
_refine_ls_shift/su_max 0.0005330
_refine_ls_shift/su_mean 0.0000457
_refine_ls_structure_factor_coef Fsqd
_refine_ls_weighting_details
;
 Method= Modified Sheldrick 
 w=1/[\s^2^(F^2^) + ( 0.09P)^2^ + 4.50P] 
 ,where P=(max(Fo^2^,0) + 2Fc^2^)/3 
;
_refine_ls_weighting_scheme calc
_refine_ls_wR_factor_all 0.1587
_refine_ls_wR_factor_gt 0.1549
_refine_ls_wR_factor_ref 0.1587
_reflns_limit_h_max 18
_reflns_limit_h_min -18
_reflns_limit_k_max 18
_reflns_limit_k_min 0
_reflns_limit_l_max 38
_reflns_limit_l_min 0
_reflns_number_gt 9537
_reflns_number_total 13556
_reflns_threshold_expression I>2.0\s(I)
_oxford_diffrn_Wilson_B_factor 2.80
_oxford_diffrn_Wilson_scale 0.62
_oxford_refine_ls_r_factor_ref 0.0593
_oxford_refine_ls_scale 1.567(8)
_oxford_reflns_number_all 10507
_oxford_reflns_threshold_expression_ref I>-3.0\s(I)
_cod_data_source_file cg500420u_si_001.cif
_cod_data_source_block 1.NO3.2
_cod_depositor_comments
;
The following automatic conversions were performed:

'_atom_sites_solution_primary' value 'Other' changed to 'other'
according to
/usr/data/users/saulius/crontab/automatic-downloads/rss-feeds/ACS/lib/dictionaries/cif_core.dic
dictionary named 'cif_core.dic' version 2.4.2 from 2011-04-26.

Automatic conversion script
Id: cif_fix_values 2281 2013-09-26 08:29:07Z andrius 

 Adding full bibliography for 4511009--4511017.cif.
;
_cod_original_sg_symbol_H-M 'P 21/n '
_cod_database_code 4511011

loop_
_symmetry_equiv_pos_as_xyz
x,y,z
-x,-y,-z
x+1/2,-y+1/2,z+1/2
-x+1/2,y+1/2,-z+1/2

loop_
_atom_site_label
_atom_site_type_symbol
_atom_site_fract_x
_atom_site_fract_y
_atom_site_fract_z
_atom_site_U_iso_or_equiv
_atom_site_occupancy
_atom_site_adp_type
_atom_site_refinement_flags_posn
_atom_site_refinement_flags_adp
_atom_site_disorder_group
C301 C 0.83834(16) 0.08637(17) 0.78485(8) 0.0475 1.0000 Uani D U .
C302 C 0.89086(18) 0.17252(17) 0.79431(8) 0.0368 0.8000 Uani D U 6
C303 C 0.9792(2) 0.1602(2) 0.82524(9) 0.0373 0.8000 Uani D U 6
C304 C 0.9580(2) 0.1445(2) 0.87256(11) 0.0387 0.8000 Uani D U 6
C305 C 1.0443(3) 0.1392(6) 0.90485(12) 0.0530 0.8000 Uani D U 6
C306 C 1.0216(3) 0.1304(3) 0.95199(11) 0.0629 0.8000 Uani D U 6
O1 O 0.44280(10) 0.38808(10) 0.60302(4) 0.0385 1.0000 Uani . . .
C2 C 0.41613(14) 0.38198(15) 0.55677(7) 0.0377 1.0000 Uani . . .
C3 C 0.31455(15) 0.40178(15) 0.54867(7) 0.0399 1.0000 Uani . . .
O4 O 0.26458(10) 0.33039(11) 0.56698(5) 0.0423 1.0000 Uani . . .
C5 C 0.16872(15) 0.33323(17) 0.55360(8) 0.0469 1.0000 Uani . . .
C6 C 0.11826(16) 0.27324(18) 0.58135(9) 0.0518 1.0000 Uani . . .
O7 O 0.14952(10) 0.18180(10) 0.58095(5) 0.0411 1.0000 Uani . . .
C8 C 0.09777(18) 0.12571(19) 0.60675(9) 0.0539 1.0000 Uani . . .
C9 C 0.13420(16) 0.03024(17) 0.60991(8) 0.0467 1.0000 Uani . . .
O10 O 0.22455(11) 0.02593(11) 0.63224(5) 0.0493 1.0000 Uani . . .
C11 C 0.24372(16) -0.05951(16) 0.65195(8) 0.0449 1.0000 Uani . . .
C12 C 0.33900(16) -0.06095(16) 0.67594(7) 0.0446 1.0000 Uani . . .
O13 O 0.40440(11) -0.07052(12) 0.64455(5) 0.0479 1.0000 Uani . . .
C14 C 0.49612(15) -0.08254(14) 0.66031(7) 0.0385 1.0000 Uani . . .
C15 C 0.55710(15) -0.09645(15) 0.62883(7) 0.0395 1.0000 Uani . . .
C16 C 0.65091(15) -0.10705(15) 0.64085(7) 0.0391 1.0000 Uani . . .
C17 C 0.68491(15) -0.10499(14) 0.68507(7) 0.0381 1.0000 Uani . . .
O18 O 0.77714(11) -0.11573(11) 0.70016(5) 0.0443 1.0000 Uani . . .
C19 C 0.83613(15) -0.15074(15) 0.66940(7) 0.0407 1.0000 Uani . . .
C20 C 0.93120(16) -0.16508(15) 0.69281(8) 0.0451 1.0000 Uani . . .
N21 N 0.97628(12) -0.07802(12) 0.70488(6) 0.0374 1.0000 Uani . . .
C22 C 1.05527(13) -0.07711(13) 0.73192(6) 0.0323 1.0000 Uani . . .
O23 O 1.08975(11) -0.14857(10) 0.74742(5) 0.0434 1.0000 Uani . . .
C24 C 1.09931(13) 0.01401(13) 0.74316(6) 0.0298 1.0000 Uani . . .
C25 C 1.17538(13) 0.01538(13) 0.77486(6) 0.0313 1.0000 Uani . . .
C26 C 1.22051(13) 0.09680(13) 0.78772(6) 0.0297 1.0000 Uani . . .
C27 C 1.30445(14) 0.09759(14) 0.82240(6) 0.0333 1.0000 Uani . . .
C28 C 1.3091(3) 0.1871(2) 0.84825(11) 0.0860 1.0000 Uani . . .
C29 C 1.30061(17) 0.01858(19) 0.85453(8) 0.0539 1.0000 Uani . . .
C30 C 1.39146(16) 0.0867(3) 0.79923(9) 0.0692 1.0000 Uani . . .
C31 C 1.18872(13) 0.17699(13) 0.76666(6) 0.0306 1.0000 Uani . . .
C32 C 1.11269(13) 0.17737(13) 0.73514(6) 0.0291 1.0000 Uani . . .
C33 C 1.06764(13) 0.09552(13) 0.72365(6) 0.0294 1.0000 Uani . . .
C34 C 1.08359(13) 0.26797(14) 0.71485(6) 0.0317 1.0000 Uani . . .
O35 O 1.13370(10) 0.33563(10) 0.72042(5) 0.0426 1.0000 Uani . . .
N36 N 1.00055(11) 0.27330(12) 0.69088(5) 0.0361 1.0000 Uani . . .
C37 C 0.97010(14) 0.35961(15) 0.67029(7) 0.0401 1.0000 Uani . . .
C38 C 0.87995(15) 0.34936(17) 0.64198(7) 0.0437 1.0000 Uani . . .
O39 O 0.80796(10) 0.33697(11) 0.66971(5) 0.0409 1.0000 Uani . . .
C40 C 0.71859(14) 0.34705(14) 0.65035(7) 0.0355 1.0000 Uani . . .
C41 C 0.65084(14) 0.36400(13) 0.67832(6) 0.0341 1.0000 Uani . . .
C42 C 0.55980(14) 0.37736(13) 0.66154(6) 0.0345 1.0000 Uani . . .
C43 C 0.53508(14) 0.37353(13) 0.61631(6) 0.0328 1.0000 Uani . . .
C44 C 0.60218(15) 0.35531(15) 0.58857(7) 0.0387 1.0000 Uani . . .
C45 C 0.69397(15) 0.34175(16) 0.60547(7) 0.0402 1.0000 Uani . . .
C46 C 0.62354(16) -0.09222(15) 0.71647(7) 0.0412 1.0000 Uani . . .
C47 C 0.52971(16) -0.08063(15) 0.70440(7) 0.0411 1.0000 Uani . . .
O202 O 0.88883(12) 0.09944(13) 0.65828(6) 0.0570 1.0000 Uani D U .
N201 N 0.84626(12) 0.09307(14) 0.62088(6) 0.0470 1.0000 Uani D U .
O203 O 0.8700(4) 0.0261(3) 0.59810(15) 0.1029 0.5000 Uani D U 4
O204 O 0.7810(3) 0.1366(4) 0.61142(15) 0.0977 0.5000 Uani D U 4
N52 N 0.58463(14) 0.08963(14) 0.50310(6) 0.0458 1.0000 Uani . . .
N53 N 0.49962(14) 0.12211(15) 0.49003(6) 0.0497 1.0000 Uani . . .
N54 N 0.46041(14) 0.14346(14) 0.52565(6) 0.0454 1.0000 Uani . . .
C55 C 0.52114(15) 0.12474(14) 0.56131(6) 0.0362 1.0000 Uani . . .
C56 C 0.60043(16) 0.09058(16) 0.54692(7) 0.0427 1.0000 Uani . . .
C57 C 0.50135(14) 0.14377(13) 0.60643(6) 0.0330 1.0000 Uani . . .
C58 C 0.57055(14) 0.13079(13) 0.64104(6) 0.0336 1.0000 Uani . . .
C59 C 0.55314(14) 0.15039(13) 0.68390(6) 0.0321 1.0000 Uani . . .
C60 C 0.62349(14) 0.13540(14) 0.72097(6) 0.0333 1.0000 Uani . . .
N61 N 0.59939(13) 0.12705(13) 0.76262(6) 0.0403 1.0000 Uani . . .
N62 N 0.67417(13) 0.10852(14) 0.78885(6) 0.0453 1.0000 Uani D . .
N63 N 0.74512(13) 0.10402(13) 0.76400(6) 0.0421 1.0000 Uani D U .
C64 C 0.71674(15) 0.12087(16) 0.72173(7) 0.0409 1.0000 Uani D . .
C71 C 0.46736(14) 0.18506(14) 0.69104(6) 0.0331 1.0000 Uani . . .
N72 N 0.40115(11) 0.19642(11) 0.65744(5) 0.0324 1.0000 Uani . . .
C73 C 0.41600(14) 0.17552(13) 0.61577(6) 0.0336 1.0000 Uani . . .
C74 C 0.31037(14) 0.23454(16) 0.66636(7) 0.0403 1.0000 Uani . . .
C75 C 0.64899(19) 0.0629(2) 0.47098(8) 0.0598 1.0000 Uani . . .
C76 C 0.7436(2) 0.1122(3) 0.48094(11) 0.0780 1.0000 Uani . . .
C77 C 0.7400(2) 0.2133(3) 0.47957(11) 0.0754 1.0000 Uani . . .
C78 C 0.8315(3) 0.2602(3) 0.48645(16) 0.1124 1.0000 Uani . . .
C79 C 0.8278(3) 0.3644(4) 0.48649(18) 0.1288 1.0000 Uani . . .
C80 C 0.9243(4) 0.4019(5) 0.4939(3) 0.2741 1.0000 Uani . . .
O214 O 0.8633(2) 0.1502(2) 0.58903(10) 0.0571 0.5000 Uani D . 5
O213 O 0.77864(19) 0.0462(2) 0.61444(10) 0.0459 0.5000 Uani D . 5
C402 C 0.8612(7) 0.1280(10) 0.8301(3) 0.0626 0.2000 Uani D U 7
C403 C 0.9653(7) 0.1360(11) 0.8446(4) 0.0568 0.2000 Uani D U 7
C404 C 0.9741(9) 0.1357(12) 0.8948(4) 0.0549 0.2000 Uani D U 7
C405 C 1.0730(10) 0.135(3) 0.9154(4) 0.0575 0.2000 Uani D U 7
C406 C 1.0712(13) 0.1334(14) 0.9651(4) 0.0740 0.2000 Uani D U 7
H3022 H 0.8542 0.2137 0.8073 0.0418 0.8000 Uiso R . 6
H3021 H 0.9057 0.1959 0.7673 0.0418 0.8000 Uiso R . 6
H3031 H 1.0172 0.2129 0.8237 0.0406 0.8000 Uiso R . 6
H3032 H 1.0140 0.1083 0.8175 0.0411 0.8000 Uiso R . 6
H3041 H 0.9232 0.1962 0.8810 0.0424 0.8000 Uiso R . 6
H3042 H 0.9199 0.0869 0.8756 0.0415 0.8000 Uiso R . 6
H3051 H 1.0779 0.1959 0.9014 0.0623 0.8000 Uiso R . 6
H3052 H 1.0781 0.0874 0.8964 0.0629 0.8000 Uiso R . 6
H3061 H 1.0815 0.1272 0.9702 0.0888 0.8000 Uiso R . 6
H3062 H 0.9860 0.1825 0.9587 0.0882 0.8000 Uiso R . 6
H3063 H 0.9844 0.0768 0.9534 0.0872 0.8000 Uiso R . 6
H21 H 0.4477 0.4278 0.5413 0.0442 1.0000 Uiso R . .
H22 H 0.4310 0.3232 0.5447 0.0428 1.0000 Uiso R . .
H31 H 0.2984 0.4606 0.5621 0.0465 1.0000 Uiso R . .
H32 H 0.2948 0.4054 0.5172 0.0477 1.0000 Uiso R . .
H51 H 0.1487 0.3970 0.5538 0.0539 1.0000 Uiso R . .
H52 H 0.1580 0.3120 0.5234 0.0528 1.0000 Uiso R . .
H62 H 0.1284 0.2980 0.6129 0.0538 1.0000 Uiso R . .
H61 H 0.0505 0.2787 0.5727 0.0534 1.0000 Uiso R . .
H81 H 0.1006 0.1497 0.6390 0.0581 1.0000 Uiso R . .
H82 H 0.0317 0.1251 0.5954 0.0586 1.0000 Uiso R . .
H92 H 0.0916 -0.0085 0.6235 0.0513 1.0000 Uiso R . .
H91 H 0.1389 0.0100 0.5809 0.0514 1.0000 Uiso R . .
H111 H 0.1981 -0.0691 0.6721 0.0503 1.0000 Uiso R . .
H112 H 0.2384 -0.1118 0.6316 0.0507 1.0000 Uiso R . .
H121 H 0.3441 -0.1145 0.6949 0.0507 1.0000 Uiso R . .
H122 H 0.3499 -0.0033 0.6934 0.0506 1.0000 Uiso R . .
H151 H 0.5317 -0.0989 0.5994 0.0453 1.0000 Uiso R . .
H161 H 0.6907 -0.1174 0.6193 0.0445 1.0000 Uiso R . .
H191 H 0.8108 -0.2057 0.6561 0.0456 1.0000 Uiso R . .
H192 H 0.8421 -0.1048 0.6466 0.0459 1.0000 Uiso R . .
H202 H 0.9251 -0.2013 0.7201 0.0514 1.0000 Uiso R . .
H201 H 0.9687 -0.1963 0.6715 0.0513 1.0000 Uiso R . .
H251 H 1.1958 -0.0384 0.7889 0.0353 1.0000 Uiso R . .
H283 H 1.3689 0.1879 0.8666 0.1297 1.0000 Uiso R . .
H282 H 1.2563 0.1898 0.8663 0.1301 1.0000 Uiso R . .
H281 H 1.3093 0.2385 0.8288 0.1307 1.0000 Uiso R . .
H293 H 1.3540 0.0211 0.8768 0.0769 1.0000 Uiso R . .
H292 H 1.2440 0.0175 0.8675 0.0781 1.0000 Uiso R . .
H291 H 1.3059 -0.0368 0.8379 0.0780 1.0000 Uiso R . .
H301 H 1.4417 0.0788 0.8210 0.0999 1.0000 Uiso R . .
H303 H 1.4025 0.1421 0.7826 0.1004 1.0000 Uiso R . .
H302 H 1.3888 0.0323 0.7801 0.1002 1.0000 Uiso R . .
H311 H 1.2181 0.2317 0.7729 0.0345 1.0000 Uiso R . .
H331 H 1.0131 0.0973 0.7026 0.0325 1.0000 Uiso R . .
H371 H 0.9621 0.4043 0.6932 0.0451 1.0000 Uiso R . .
H372 H 1.0172 0.3823 0.6530 0.0456 1.0000 Uiso R . .
H381 H 0.8679 0.4073 0.6261 0.0489 1.0000 Uiso R . .
H382 H 0.8844 0.2973 0.6225 0.0496 1.0000 Uiso R . .
H411 H 0.6691 0.3664 0.7076 0.0391 1.0000 Uiso R . .
H421 H 0.5124 0.3893 0.6801 0.0387 1.0000 Uiso R . .
H441 H 0.5843 0.3509 0.5585 0.0424 1.0000 Uiso R . .
H451 H 0.7388 0.3294 0.5869 0.0449 1.0000 Uiso R . .
H461 H 0.6478 -0.0906 0.7471 0.0460 1.0000 Uiso R . .
H471 H 0.4900 -0.0691 0.7251 0.0480 1.0000 Uiso R . .
H561 H 0.6545 0.0721 0.5633 0.0494 1.0000 Uiso R . .
H581 H 0.6312 0.1088 0.6349 0.0389 1.0000 Uiso R . .
H641 H 0.7501 0.1250 0.6987 0.0485 1.0000 Uiso R . .
H711 H 0.4539 0.2017 0.7193 0.0368 1.0000 Uiso R . .
H731 H 0.3670 0.1814 0.5952 0.0383 1.0000 Uiso R . .
H742 H 0.2910 0.2841 0.6473 0.0543 1.0000 Uiso R . .
H741 H 0.3153 0.2570 0.6962 0.0543 1.0000 Uiso R . .
H743 H 0.2630 0.1901 0.6629 0.0551 1.0000 Uiso R . .
H751 H 0.6571 -0.0042 0.4724 0.0690 1.0000 Uiso R . .
H752 H 0.6296 0.0793 0.4418 0.0692 1.0000 Uiso R . .
H762 H 0.7773 0.0906 0.5099 0.0817 1.0000 Uiso R . .
H761 H 0.7774 0.0936 0.4559 0.0818 1.0000 Uiso R . .
H772 H 0.6998 0.2286 0.5034 0.0824 1.0000 Uiso R . .
H771 H 0.7099 0.2295 0.4503 0.0828 1.0000 Uiso R . .
H4021 H 0.8318 0.0909 0.8514 0.0651 0.2000 Uiso R . 7
H4022 H 0.8346 0.1891 0.8295 0.0651 0.2000 Uiso R . 7
H4032 H 0.9899 0.1923 0.8338 0.0692 0.2000 Uiso R . 7
H4031 H 0.9988 0.0843 0.8338 0.0690 0.2000 Uiso R . 7
H4042 H 0.9446 0.1903 0.9046 0.0589 0.2000 Uiso R . 7
H4041 H 0.9435 0.0815 0.9047 0.0592 0.2000 Uiso R . 7
H4052 H 1.1067 0.1876 0.9057 0.0671 0.2000 Uiso R . 7
H4051 H 1.1033 0.0789 0.9067 0.0674 0.2000 Uiso R . 7
H4061 H 1.1332 0.1218 0.9786 0.0818 0.2000 Uiso R . 7
H4063 H 1.0502 0.1924 0.9740 0.0820 0.2000 Uiso R . 7
H4062 H 1.0291 0.0864 0.9732 0.0821 0.2000 Uiso R . 7
H361 H 0.9670 0.2248 0.6855 0.0408 1.0000 Uiso R . .
H211 H 0.9583 -0.0269 0.6906 0.0426 1.0000 Uiso R . .
H3011 H 0.8339 0.0545 0.8116 0.0574 0.8000 Uiso R . 6
H3012 H 0.8707 0.0497 0.7658 0.0574 0.8000 Uiso R . 6
H3013 H 0.8459 0.0219 0.7877 0.0574 0.2000 Uiso . . 7
H3014 H 0.8814 0.1095 0.7661 0.0574 0.2000 Uiso . . 7
H781 H 0.8613 0.2408 0.5139 0.1334 1.0000 Uiso R . .
H782 H 0.8672 0.2417 0.4636 0.1334 1.0000 Uiso R . .
H791 H 0.7944 0.3850 0.5098 0.1499 1.0000 Uiso R . .
H792 H 0.7981 0.3859 0.4593 0.1499 1.0000 Uiso R . .
H801 H 0.9236 0.4669 0.4942 0.2862 1.0000 Uiso R . .
H802 H 0.9537 0.3801 0.5211 0.2862 1.0000 Uiso R . .
H803 H 0.9574 0.3810 0.4706 0.2862 1.0000 Uiso R . .

loop_
_atom_site_aniso_label
_atom_site_aniso_U_11
_atom_site_aniso_U_22
_atom_site_aniso_U_33
_atom_site_aniso_U_23
_atom_site_aniso_U_13
_atom_site_aniso_U_12
C301 0.0492(12) 0.0537(13) 0.0384(12) -0.0066(10) -0.0009(9) 0.0136(10)
C302 0.0457(13) 0.0365(13) 0.0298(12) 0.0088(10) 0.0118(10) 0.0128(10)
C303 0.0446(14) 0.0394(18) 0.0293(15) 0.0007(12) 0.0098(11) 0.0015(12)
C304 0.0511(18) 0.0393(16) 0.0260(16) -0.0022(17) 0.0052(14) 0.0071(13)
C305 0.058(2) 0.063(3) 0.0360(16) -0.004(2) -0.0036(15) 0.004(3)
C306 0.090(3) 0.065(2) 0.0301(16) -0.0050(16) -0.0081(17) 0.008(2)
O1 0.0373(8) 0.0467(8) 0.0311(7) -0.0018(6) 0.0011(6) 0.0005(6)
C2 0.0411(11) 0.0420(11) 0.0299(10) 0.0037(9) 0.0025(8) -0.0044(9)
C3 0.0429(12) 0.0408(12) 0.0349(11) 0.0057(9) -0.0018(9) -0.0010(9)
O4 0.0339(7) 0.0485(9) 0.0437(8) 0.0125(7) 0.0001(6) 0.0016(6)
C5 0.0385(12) 0.0461(13) 0.0544(14) 0.0043(11) -0.0041(10) 0.0036(10)
C6 0.0379(12) 0.0576(15) 0.0602(15) 0.0077(12) 0.0067(10) 0.0073(11)
O7 0.0400(8) 0.0428(8) 0.0409(8) 0.0015(6) 0.0064(6) 0.0021(6)
C8 0.0478(13) 0.0621(16) 0.0535(14) 0.0059(12) 0.0131(11) -0.0012(12)
C9 0.0435(12) 0.0479(13) 0.0488(13) 0.0006(10) 0.0052(10) -0.0034(10)
O10 0.0479(9) 0.0412(9) 0.0571(10) 0.0094(7) -0.0033(7) -0.0029(7)
C11 0.0493(13) 0.0416(12) 0.0461(12) 0.0081(10) 0.0164(10) 0.0045(10)
C12 0.0542(13) 0.0445(12) 0.0369(11) 0.0071(9) 0.0136(10) 0.0089(10)
O13 0.0430(8) 0.0666(11) 0.0343(8) -0.0018(7) 0.0056(6) 0.0084(7)
C14 0.0441(12) 0.0367(11) 0.0345(11) -0.0020(9) 0.0024(9) 0.0032(9)
C15 0.0465(12) 0.0428(12) 0.0284(10) -0.0029(9) -0.0006(9) 0.0027(9)
C16 0.0463(12) 0.0390(11) 0.0321(11) -0.0021(9) 0.0041(9) 0.0013(9)
C17 0.0444(12) 0.0326(11) 0.0361(11) -0.0014(8) -0.0027(9) -0.0009(9)
O18 0.0440(8) 0.0514(9) 0.0360(8) -0.0017(7) -0.0032(6) -0.0016(7)
C19 0.0429(12) 0.0347(11) 0.0438(12) -0.0020(9) 0.0003(9) -0.0058(9)
C20 0.0441(12) 0.0335(11) 0.0562(14) -0.0001(10) -0.0032(10) -0.0055(9)
N21 0.0406(9) 0.0311(9) 0.0390(9) 0.0040(7) -0.0028(7) -0.0041(7)
C22 0.0354(10) 0.0343(11) 0.0281(9) 0.0011(8) 0.0075(8) -0.0008(8)
O23 0.0471(8) 0.0327(8) 0.0485(9) 0.0050(7) -0.0054(7) 0.0002(6)
C24 0.0337(10) 0.0329(10) 0.0241(9) 0.0002(7) 0.0091(7) 0.0005(8)
C25 0.0358(10) 0.0313(10) 0.0273(9) 0.0017(8) 0.0056(8) 0.0046(8)
C26 0.0317(10) 0.0340(10) 0.0244(9) -0.0010(7) 0.0073(7) 0.0037(8)
C27 0.0349(10) 0.0345(10) 0.0299(10) -0.0007(8) 0.0011(8) 0.0030(8)
C28 0.108(3) 0.0569(17) 0.079(2) -0.0283(15) -0.0575(19) 0.0287(17)
C29 0.0488(13) 0.0712(17) 0.0394(12) 0.0198(12) -0.0080(10) -0.0091(12)
C30 0.0334(12) 0.129(3) 0.0449(14) 0.0216(16) 0.0025(10) -0.0022(14)
C31 0.0334(10) 0.0322(10) 0.0271(9) -0.0006(8) 0.0077(8) -0.0008(8)
C32 0.0322(10) 0.0329(10) 0.0232(9) 0.0018(7) 0.0084(7) 0.0008(8)
C33 0.0298(9) 0.0366(10) 0.0225(9) 0.0014(7) 0.0065(7) 0.0005(8)
C34 0.0330(10) 0.0356(11) 0.0272(9) 0.0038(8) 0.0061(8) -0.0002(8)
O35 0.0410(8) 0.0362(8) 0.0490(9) 0.0110(7) -0.0047(7) -0.0047(7)
N36 0.0357(9) 0.0342(9) 0.0372(9) 0.0064(7) -0.0013(7) -0.0017(7)
C37 0.0367(11) 0.0423(12) 0.0411(11) 0.0130(9) 0.0020(9) 0.0011(9)
C38 0.0407(12) 0.0528(13) 0.0371(11) 0.0137(10) 0.0022(9) 0.0027(10)
O39 0.0358(8) 0.0511(9) 0.0349(8) 0.0093(6) -0.0008(6) -0.0025(6)
C40 0.0379(11) 0.0312(10) 0.0365(11) 0.0057(8) -0.0008(8) -0.0045(8)
C41 0.0439(11) 0.0303(10) 0.0276(10) 0.0019(8) 0.0003(8) -0.0048(8)
C42 0.0420(11) 0.0301(10) 0.0320(10) -0.0006(8) 0.0065(8) -0.0028(8)
C43 0.0343(10) 0.0295(10) 0.0341(10) 0.0012(8) 0.0008(8) -0.0039(8)
C44 0.0421(11) 0.0455(12) 0.0279(10) 0.0025(9) 0.0004(8) -0.0048(9)
C45 0.0369(11) 0.0495(13) 0.0347(11) 0.0034(9) 0.0056(9) -0.0021(9)
C46 0.0549(13) 0.0390(12) 0.0288(10) -0.0033(9) -0.0003(9) 0.0024(10)
C47 0.0532(13) 0.0381(11) 0.0326(11) -0.0038(9) 0.0068(9) 0.0046(10)
O202 0.0502(10) 0.0662(11) 0.0512(9) -0.0042(8) -0.0114(8) -0.0008(8)
N201 0.0365(10) 0.0598(12) 0.0442(10) -0.0091(9) 0.0016(8) -0.0044(9)
O203 0.175(5) 0.062(3) 0.079(3) -0.020(2) 0.048(3) -0.005(3)
O204 0.062(3) 0.143(5) 0.083(3) 0.001(3) -0.017(2) 0.033(3)
N52 0.0523(11) 0.0561(12) 0.0293(9) -0.0099(8) 0.0056(8) 0.0002(9)
N53 0.0549(12) 0.0644(13) 0.0294(10) -0.0084(9) 0.0028(8) 0.0026(10)
N54 0.0529(11) 0.0545(11) 0.0283(9) -0.0066(8) 0.0021(8) 0.0004(9)
C55 0.0469(12) 0.0336(10) 0.0280(10) -0.0025(8) 0.0031(9) -0.0054(9)
C56 0.0489(12) 0.0510(13) 0.0278(10) -0.0044(9) 0.0020(9) 0.0001(10)
C57 0.0423(11) 0.0270(10) 0.0300(10) 0.0002(8) 0.0049(8) -0.0072(8)
C58 0.0415(11) 0.0304(10) 0.0295(10) 0.0002(8) 0.0066(8) -0.0036(8)
C59 0.0397(11) 0.0282(10) 0.0288(10) 0.0019(8) 0.0056(8) -0.0041(8)
C60 0.0417(11) 0.0321(10) 0.0267(10) 0.0003(8) 0.0062(8) 0.0013(8)
N61 0.0453(10) 0.0483(11) 0.0277(9) 0.0014(7) 0.0053(7) 0.0089(8)
N62 0.0508(11) 0.0570(12) 0.0281(9) 0.0012(8) 0.0046(8) 0.0139(9)
N63 0.0439(10) 0.0524(11) 0.0302(9) -0.0017(8) 0.0052(7) 0.0121(8)
C64 0.0427(12) 0.0545(13) 0.0260(10) -0.0006(9) 0.0053(8) 0.0024(10)
C71 0.0404(11) 0.0338(10) 0.0256(9) 0.0028(8) 0.0051(8) -0.0049(8)
N72 0.0360(9) 0.0338(9) 0.0277(8) 0.0019(7) 0.0043(7) -0.0052(7)
C73 0.0413(11) 0.0321(10) 0.0274(10) 0.0013(8) 0.0022(8) -0.0082(8)
C74 0.0350(11) 0.0506(13) 0.0353(11) -0.0007(9) 0.0042(8) -0.0005(9)
C75 0.0661(16) 0.0805(19) 0.0338(12) -0.0180(12) 0.0105(11) 0.0077(14)
C76 0.0671(19) 0.112(3) 0.0587(18) -0.0027(17) 0.0222(15) 0.0146(18)
C77 0.0565(17) 0.108(3) 0.0636(18) 0.0031(17) 0.0146(14) -0.0023(17)
C78 0.073(2) 0.125(3) 0.142(4) 0.081(3) 0.026(2) 0.008(2)
C79 0.098(3) 0.137(4) 0.145(4) 0.078(4) -0.017(3) -0.024(3)
C80 0.123(4) 0.236(8) 0.435(14) 0.231(9) -0.113(7) -0.107(5)
O214 0.071(2) 0.065(2) 0.0342(16) 0.0171(15) 0.0023(15) -0.0206(18)
O213 0.0342(16) 0.0426(18) 0.0577(19) 0.0034(15) -0.0103(14) -0.0096(14)
C402 0.054(6) 0.068(8) 0.064(7) -0.004(7) -0.007(5) -0.003(6)
C403 0.052(6) 0.051(9) 0.064(8) -0.017(9) -0.011(7) 0.015(6)
C404 0.049(7) 0.051(8) 0.064(8) -0.015(9) 0.001(6) 0.008(7)
C405 0.054(8) 0.065(9) 0.052(7) 0.005(11) -0.004(6) 0.018(11)
C406 0.101(14) 0.068(10) 0.052(7) 0.005(8) 0.004(7) 0.012(11)

loop_
_atom_type_symbol
_atom_type_scat_dispersion_real
_atom_type_scat_dispersion_imag
_atom_type_scat_Cromer_Mann_a1
_atom_type_scat_Cromer_Mann_b1
_atom_type_scat_Cromer_Mann_a2
_atom_type_scat_Cromer_Mann_b2
_atom_type_scat_Cromer_Mann_a3
_atom_type_scat_Cromer_Mann_b3
_atom_type_scat_Cromer_Mann_a4
_atom_type_scat_Cromer_Mann_b4
_atom_type_scat_Cromer_Mann_c
_atom_type_scat_source
C 0.0181 0.0091 2.3100 20.8439 1.0200 10.2075 1.5886 0.5687 0.8650 51.6512 0.2156 'International Tables Vol C 4.2.6.8 and 6.1.1.4'
H 0.0000 0.0000 0.4930 10.5109 0.3229 26.1257 0.1402 3.1424 0.0408 57.7998 0.0030 'International Tables Vol C 4.2.6.8 and 6.1.1.4'
N 0.0311 0.0180 12.2126 0.0057 3.1322 9.8933 2.0125 28.9975 1.1663 0.5826 -11.5290 'International Tables Vol C 4.2.6.8 and 6.1.1.4'
O 0.0492 0.0322 3.0485 13.2771 2.2868 5.7011 1.5463 0.3239 0.8670 32.9089 0.2508 'International Tables Vol C 4.2.6.8 and 6.1.1.4'

loop_
_geom_angle_atom_site_label_1
_geom_angle_atom_site_label_2
_geom_angle_atom_site_label_3
_geom_angle
_geom_angle_publ_flag
C302 C301 N63 111.75(19) yes
C302 C301 H3011 109.0 no
N63 C301 H3011 108.9 no
C302 C301 H3012 108.8 no
N63 C301 H3012 108.9 no
H3011 C301 H3012 109.5 no
C301 C302 C303 113.8(2) yes
C301 C302 H3022 109.4 no
C303 C302 H3022 107.2 no
C301 C302 H3021 107.1 no
C303 C302 H3021 109.8 no
H3022 C302 H3021 109.5 no
C302 C303 C304 111.7(2) yes
C302 C303 H3031 109.3 no
C304 C303 H3031 109.9 no
C302 C303 H3032 111.8 no
C304 C303 H3032 106.1 no
H3031 C303 H3032 108.0 no
C303 C304 C305 113.2(2) yes
C303 C304 H3041 107.4 no
C305 C304 H3041 106.6 no
C303 C304 H3042 112.0 no
C305 C304 H3042 108.6 no
H3041 C304 H3042 108.8 no
C304 C305 C306 112.4(3) yes
C304 C305 H3051 106.0 no
C306 C305 H3051 109.5 no
C304 C305 H3052 106.2 no
C306 C305 H3052 110.9 no
H3051 C305 H3052 111.7 no
C305 C306 H3061 106.3 no
C305 C306 H3062 108.0 no
H3061 C306 H3062 112.5 no
C305 C306 H3063 106.9 no
H3061 C306 H3063 114.0 no
H3062 C306 H3063 108.8 no
C2 O1 C43 116.22(16) yes
O1 C2 C3 108.44(17) yes
O1 C2 H21 110.4 no
C3 C2 H21 107.0 no
O1 C2 H22 112.5 no
C3 C2 H22 111.2 no
H21 C2 H22 107.2 no
C2 C3 O4 109.01(17) yes
C2 C3 H31 111.6 no
O4 C3 H31 108.9 no
C2 C3 H32 111.1 no
O4 C3 H32 108.5 no
H31 C3 H32 107.7 no
C3 O4 C5 113.05(16) yes
O4 C5 C6 110.40(19) yes
O4 C5 H51 108.2 no
C6 C5 H51 113.6 no
O4 C5 H52 109.0 no
C6 C5 H52 108.6 no
H51 C5 H52 106.9 no
C5 C6 O7 112.4(2) yes
C5 C6 H62 107.5 no
O7 C6 H62 109.0 no
C5 C6 H61 109.6 no
O7 C6 H61 112.5 no
H62 C6 H61 105.5 no
C6 O7 C8 110.91(18) yes
O7 C8 C9 112.1(2) yes
O7 C8 H81 111.3 no
C9 C8 H81 105.8 no
O7 C8 H82 111.2 no
C9 C8 H82 109.8 no
H81 C8 H82 106.4 no
C8 C9 O10 112.2(2) yes
C8 C9 H92 109.9 no
O10 C9 H92 111.5 no
C8 C9 H91 106.9 no
O10 C9 H91 106.8 no
H92 C9 H91 109.4 no
C9 O10 C11 112.41(18) yes
O10 C11 C12 110.91(19) yes
O10 C11 H111 106.7 no
C12 C11 H111 110.2 no
O10 C11 H112 114.7 no
C12 C11 H112 108.1 no
H111 C11 H112 106.1 no
C11 C12 O13 108.32(18) yes
C11 C12 H121 108.4 no
O13 C12 H121 107.9 no
C11 C12 H122 109.8 no
O13 C12 H122 111.3 no
H121 C12 H122 111.0 no
C12 O13 C14 117.40(17) yes
O13 C14 C15 115.76(18) yes
O13 C14 C47 124.7(2) yes
C15 C14 C47 119.5(2) yes
C14 C15 C16 120.67(19) yes
C14 C15 H151 117.1 no
C16 C15 H151 122.2 no
C15 C16 C17 120.0(2) yes
C15 C16 H161 119.5 no
C17 C16 H161 120.5 no
C16 C17 O18 124.1(2) yes
C16 C17 C46 119.1(2) yes
O18 C17 C46 116.80(18) yes
C17 O18 C19 116.37(16) yes
O18 C19 C20 108.45(18) yes
O18 C19 H191 110.6 no
C20 C19 H191 112.4 no
O18 C19 H192 109.0 no
C20 C19 H192 107.0 no
H191 C19 H192 109.2 no
C19 C20 N21 111.44(18) yes
C19 C20 H202 108.6 no
N21 C20 H202 108.8 no
C19 C20 H201 106.6 no
N21 C20 H201 107.6 no
H202 C20 H201 113.7 no
C20 N21 C22 119.79(17) yes
C20 N21 H211 120.3 no
C22 N21 H211 118.9 no
N21 C22 O23 121.14(18) yes
N21 C22 C24 117.81(17) yes
O23 C22 C24 121.04(18) yes
C22 C24 C25 117.46(17) yes
C22 C24 C33 123.11(17) yes
C25 C24 C33 119.43(18) yes
C24 C25 C26 121.65(17) yes
C24 C25 H251 120.2 no
C26 C25 H251 118.1 no
C25 C26 C27 121.30(17) yes
C25 C26 C31 117.50(17) yes
C27 C26 C31 121.16(17) yes
C26 C27 C28 110.89(17) yes
C26 C27 C29 111.37(17) yes
C28 C27 C29 108.5(2) yes
C26 C27 C30 108.39(17) yes
C28 C27 C30 109.7(3) yes
C29 C27 C30 108.0(2) yes
C27 C28 H283 107.4 no
C27 C28 H282 109.1 no
H283 C28 H282 111.4 no
C27 C28 H281 110.6 no
H283 C28 H281 106.7 no
H282 C28 H281 111.5 no
C27 C29 H293 110.1 no
C27 C29 H292 111.9 no
H293 C29 H292 111.6 no
C27 C29 H291 106.6 no
H293 C29 H291 107.4 no
H292 C29 H291 109.0 no
C27 C30 H301 107.6 no
C27 C30 H303 110.1 no
H301 C30 H303 108.2 no
C27 C30 H302 112.2 no
H301 C30 H302 107.7 no
H303 C30 H302 110.9 no
C26 C31 C32 121.82(18) yes
C26 C31 H311 120.7 no
C32 C31 H311 117.5 no
C31 C32 C33 119.48(17) yes
C31 C32 C34 117.41(17) yes
C33 C32 C34 123.11(17) yes
C32 C33 C24 120.06(17) yes
C32 C33 H331 118.4 no
C24 C33 H331 121.5 no
C32 C34 O35 120.83(17) yes
C32 C34 N36 118.30(17) yes
O35 C34 N36 120.86(18) yes
C34 N36 C37 120.06(17) yes
C34 N36 H361 120.7 no
C37 N36 H361 119.0 no
N36 C37 C38 111.84(18) yes
N36 C37 H371 108.8 no
C38 C37 H371 108.8 no
N36 C37 H372 109.5 no
C38 C37 H372 109.9 no
H371 C37 H372 107.9 no
C37 C38 O39 108.48(17) yes
C37 C38 H381 107.6 no
O39 C38 H381 107.5 no
C37 C38 H382 109.0 no
O39 C38 H382 111.3 no
H381 C38 H382 112.8 no
C38 O39 C40 116.40(15) yes
O39 C40 C41 116.53(18) yes
O39 C40 C45 123.96(19) yes
C41 C40 C45 119.51(19) yes
C40 C41 C42 120.30(18) yes
C40 C41 H411 117.4 no
C42 C41 H411 122.3 no
C41 C42 C43 120.30(19) yes
C41 C42 H421 121.7 no
C43 C42 H421 118.0 no
C42 C43 O1 115.69(18) yes
C42 C43 C44 119.39(19) yes
O1 C43 C44 124.92(18) yes
C43 C44 C45 120.32(19) yes
C43 C44 H441 118.5 no
C45 C44 H441 121.2 no
C44 C45 C40 120.2(2) yes
C44 C45 H451 120.2 no
C40 C45 H451 119.6 no
C17 C46 C47 120.87(19) yes
C17 C46 H461 118.6 no
C47 C46 H461 120.5 no
C14 C47 C46 119.8(2) yes
C14 C47 H471 119.6 no
C46 C47 H471 120.5 no
O202 N201 O203 115.1(3) yes
O202 N201 O204 120.5(3) yes
O203 N201 O204 123.2(4) yes
N53 N52 C56 110.81(18) yes
N53 N52 C75 121.18(18) yes
C56 N52 C75 127.9(2) yes
N52 N53 N54 107.20(17) yes
N53 N54 C55 108.59(19) yes
N54 C55 C56 108.25(18) yes
N54 C55 C57 123.14(19) yes
C56 C55 C57 128.6(2) yes
C55 C56 N52 105.1(2) yes
C55 C56 H561 128.6 no
N52 C56 H561 126.2 no
C55 C57 C58 119.73(19) yes
C55 C57 C73 121.56(18) yes
C58 C57 C73 118.71(18) yes
C57 C58 C59 120.22(19) yes
C57 C58 H581 119.5 no
C59 C58 H581 120.3 no
C58 C59 C60 121.49(18) yes
C58 C59 C71 118.42(18) yes
C60 C59 C71 120.08(18) yes
C59 C60 N61 121.02(18) yes
C59 C60 C64 130.40(18) yes
N61 C60 C64 108.41(18) yes
C60 N61 N62 108.57(17) yes
N61 N62 N63 107.29(16) yes
C301 N63 N62 119.36(17) yes
C301 N63 C64 129.54(19) yes
N62 N63 C64 111.05(17) yes
C60 C64 N63 104.67(18) yes
C60 C64 H641 126.0 no
N63 C64 H641 129.3 no
C59 C71 N72 120.65(18) yes
C59 C71 H711 120.9 no
N72 C71 H711 118.4 no
C71 N72 C73 121.72(17) yes
C71 N72 C74 119.05(16) yes
C73 N72 C74 119.21(17) yes
C57 C73 N72 120.21(18) yes
C57 C73 H731 123.2 no
N72 C73 H731 116.6 no
N72 C74 H742 112.7 no
N72 C74 H741 108.5 no
H742 C74 H741 108.0 no
N72 C74 H743 111.9 no
H742 C74 H743 106.7 no
H741 C74 H743 108.8 no
N52 C75 C76 110.6(2) yes
N52 C75 H751 108.3 no
C76 C75 H751 110.6 no
N52 C75 H752 114.6 no
C76 C75 H752 104.1 no
H751 C75 H752 108.6 no
C75 C76 C77 115.4(3) yes
C75 C76 H762 111.3 no
C77 C76 H762 110.3 no
C75 C76 H761 102.5 no
C77 C76 H761 105.8 no
H762 C76 H761 111.0 no
C76 C77 C78 115.2(3) yes
C76 C77 H772 102.9 no
C78 C77 H772 111.6 no
C76 C77 H771 106.1 no
C78 C77 H771 109.0 no
H772 C77 H771 111.8 no
C77 C78 C79 115.4(3) yes
C77 C78 H781 108.0 no
C79 C78 H781 108.1 no
C77 C78 H782 107.9 no
C79 C78 H782 107.9 no
H781 C78 H782 109.5 no
C78 C79 C80 109.4(5) yes
C78 C79 H791 109.7 no
C80 C79 H791 107.9 no
C78 C79 H792 110.0 no
C80 C79 H792 110.3 no
H791 C79 H792 109.5 no
C79 C80 H801 110.8 no
C79 C80 H802 110.0 no
H801 C80 H802 109.5 no
C79 C80 H803 107.6 no
H801 C80 H803 109.5 no
H802 C80 H803 109.5 no
C301 C402 C403 114.4(7) yes
C301 C402 H4021 108.4 no
C403 C402 H4021 109.4 no
C301 C402 H4022 107.4 no
C403 C402 H4022 108.2 no
H4021 C402 H4022 109.0 no
C402 C403 C404 105.7(7) yes
C402 C403 H4032 110.6 no
C404 C403 H4032 110.5 no
C402 C403 H4031 110.6 no
C404 C403 H4031 110.1 no
H4032 C403 H4031 109.3 no
C403 C404 C405 113.7(7) yes
C403 C404 H4042 108.3 no
C405 C404 H4042 108.0 no
C403 C404 H4041 108.9 no
C405 C404 H4041 107.8 no
H4042 C404 H4041 110.1 no
C404 C405 C406 107.9(8) yes
C404 C405 H4052 110.4 no
C406 C405 H4052 111.8 no
C404 C405 H4051 109.2 no
C406 C405 H4051 108.4 no
H4052 C405 H4051 109.0 no
C405 C406 H4061 108.8 no
C405 C406 H4063 108.0 no
H4061 C406 H4063 110.0 no
C405 C406 H4062 109.8 no
H4061 C406 H4062 110.6 no
H4063 C406 H4062 109.7 no

loop_
_geom_bond_atom_site_label_1
_geom_bond_atom_site_label_2
_geom_bond_distance
_geom_bond_publ_flag
C301 C302 1.484(3) yes
C301 N63 1.459(3) yes
C301 H3011 0.950 no
C301 H3012 0.950 no
C302 C303 1.526(4) yes
C302 H3022 0.919 no
C302 H3021 0.940 no
C303 C304 1.527(4) yes
C303 H3031 0.950 no
C303 H3032 0.953 no
C304 C305 1.517(4) yes
C304 H3041 0.958 no
C304 H3042 1.015 no
C305 C306 1.516(4) yes
C305 H3051 0.973 no
C305 H3052 0.951 no
C306 H3061 0.984 no
C306 H3062 0.953 no
C306 H3063 0.953 no
O1 C2 1.432(2) yes
O1 C43 1.375(2) yes
C2 C3 1.497(3) yes
C2 H21 0.961 no
C2 H22 0.966 no
C3 O4 1.416(3) yes
C3 H31 0.989 no
C3 H32 0.979 no
O4 C5 1.410(3) yes
C5 C6 1.465(3) yes
C5 H51 0.976 no
C5 H52 0.974 no
C6 O7 1.410(3) yes
C6 H62 1.027 no
C6 H61 0.994 no
O7 C8 1.405(3) yes
C8 C9 1.490(4) yes
C8 H81 1.044 no
C8 H82 0.986 no
C9 O10 1.417(3) yes
C9 H92 0.963 no
C9 H91 0.944 no
O10 C11 1.401(3) yes
C11 C12 1.499(3) yes
C11 H111 0.957 no
C11 H112 0.984 no
C12 O13 1.422(3) yes
C12 H121 0.972 no
C12 H122 1.001 no
O13 C14 1.380(3) yes
C14 C15 1.385(3) yes
C14 C47 1.388(3) yes
C15 C16 1.382(3) yes
C15 H151 0.940 no
C16 C17 1.393(3) yes
C16 H161 0.931 no
C17 O18 1.379(3) yes
C17 C46 1.385(3) yes
O18 C19 1.427(3) yes
C19 C20 1.503(3) yes
C19 H191 0.956 no
C19 H192 0.978 no
C20 N21 1.460(3) yes
C20 H202 1.000 no
C20 H201 0.998 no
N21 C22 1.344(3) yes
N21 H211 0.890 no
C22 O23 1.231(2) yes
C22 C24 1.501(3) yes
C24 C25 1.395(3) yes
C24 C33 1.389(3) yes
C25 C26 1.395(3) yes
C25 H251 0.929 no
C26 C27 1.533(3) yes
C26 C31 1.393(3) yes
C27 C28 1.525(3) yes
C27 C29 1.520(3) yes
C27 C30 1.515(3) yes
C28 H283 0.985 no
C28 H282 0.989 no
C28 H281 0.957 no
C29 H293 0.979 no
C29 H292 0.946 no
C29 H291 0.962 no
C30 H301 0.945 no
C30 H303 0.977 no
C30 H302 0.985 no
C31 C32 1.391(3) yes
C31 H311 0.917 no
C32 C33 1.390(3) yes
C32 C34 1.504(3) yes
C33 H331 0.969 no
C34 O35 1.228(2) yes
C34 N36 1.348(3) yes
N36 C37 1.458(3) yes
N36 H361 0.865 no
C37 C38 1.502(3) yes
C37 H371 0.972 no
C37 H372 0.963 no
C38 O39 1.420(3) yes
C38 H381 0.984 no
C38 H382 0.973 no
O39 C40 1.378(2) yes
C40 C41 1.387(3) yes
C40 C45 1.386(3) yes
C41 C42 1.382(3) yes
C41 H411 0.910 no
C42 C43 1.396(3) yes
C42 H421 0.949 no
C43 C44 1.379(3) yes
C44 C45 1.393(3) yes
C44 H441 0.933 no
C45 H451 0.923 no
C46 C47 1.384(3) yes
C46 H461 0.970 no
C47 H471 0.914 no
O202 N201 1.249(2) yes
N201 O203 1.268(4) yes
N201 O204 1.152(4) yes
N52 N53 1.344(3) yes
N52 C56 1.338(3) yes
N52 C75 1.473(3) yes
N53 N54 1.316(3) yes
N54 C55 1.360(3) yes
C55 C56 1.365(3) yes
C55 C57 1.464(3) yes
C56 H561 0.929 no
C57 C58 1.397(3) yes
C57 C73 1.377(3) yes
C58 C59 1.390(3) yes
C58 H581 0.972 no
C59 C60 1.465(3) yes
C59 C71 1.380(3) yes
C60 N61 1.360(3) yes
C60 C64 1.366(3) yes
N61 N62 1.311(3) yes
N62 N63 1.340(3) yes
N63 C64 1.341(3) yes
C64 H641 0.895 no
C71 N72 1.345(3) yes
C71 H711 0.938 no
N72 C73 1.349(3) yes
N72 C74 1.479(3) yes
C73 H731 0.904 no
C74 H742 0.954 no
C74 H741 0.966 no
C74 H743 0.943 no
C75 C76 1.553(4) yes
C75 H751 0.987 no
C75 H752 0.939 no
C76 C77 1.478(5) yes
C76 H762 1.020 no
C76 H761 0.987 no
C77 C78 1.489(5) yes
C77 H772 1.003 no
C77 H771 0.984 no
C78 C79 1.522(7) yes
C78 H781 0.950 no
C78 H782 0.950 no
C79 C80 1.499(6) yes
C79 H791 0.950 no
C79 H792 0.950 no
C80 H801 0.950 no
C80 H802 0.950 no
C80 H803 0.950 no
C402 C403 1.535(9) yes
C402 H4021 0.977 no
C402 H4022 0.972 no
C403 C404 1.529(9) yes
C403 H4032 0.966 no
C403 H4031 0.974 no
C404 C405 1.508(9) yes
C404 H4042 0.967 no
C404 H4041 0.971 no
C405 C406 1.524(9) yes
C405 H4052 0.976 no
C405 H4051 0.975 no
C406 H4061 0.966 no
C406 H4063 0.963 no
C406 H4062 0.966 no

loop_
_geom_hbond_atom_site_label_D
_geom_hbond_atom_site_label_H
_geom_hbond_atom_site_label_A
_geom_hbond_site_symmetry_A
_geom_hbond_angle_DHA
_geom_hbond_distance_DH
_geom_hbond_distance_HA
_geom_hbond_distance_DA
_geom_hbond_publ_flag
C8 H82 O214 1_455 161.61(10) 0.986 2.457 3.407(5) yes
C19 H192 O203 . 171.16(12) 0.978 2.477 3.446(5) yes
C19 H192 O213 . 144.57(9) 0.978 2.548 3.393(5) yes
C20 H202 N61 4_646 134.93(7) 1.000 2.593 3.375(5) yes
C33 H331 O202 . 177.54(7) 0.969 2.145 3.114(5) yes
C38 H382 O214 . 162.48(9) 0.973 2.385 3.326(5) yes
C56 H561 O204 . 139.66(13) 0.929 2.424 3.189(5) yes
C56 H561 O213 . 168.38(10) 0.929 2.295 3.210(5) yes
C58 H581 O204 . 150.33(14) 0.972 2.388 3.268(5) yes
C58 H581 O213 . 175.56(8) 0.972 2.461 3.431(5) yes
C64 H641 O202 . 155.02(6) 0.895 2.491 3.324(5) yes
C71 H711 O23 4_656 132.91(6) 0.938 2.519 3.231(5) yes
C74 H742 O4 . 143.09(6) 0.954 2.542 3.354(5) yes
C74 H741 O23 4_656 145.12(6) 0.966 2.510 3.348(5) yes
N36 H361 O202 . 168.90(6) 0.865 2.268 3.121(5) yes
N21 H211 O202 . 170.39(6) 0.890 2.281 3.161(5) yes
C301 H3013 C41 4_646 159.79(15) 0.951 2.527 3.435(5) yes

loop_
_platon_squeeze_void_nr
_platon_squeeze_void_average_x
_platon_squeeze_void_average_y
_platon_squeeze_void_average_z
_platon_squeeze_void_volume
_platon_squeeze_void_count_electrons
_platon_squeeze_void_content
1 0.000 0.000 0.500 434 93 ' '
2 0.500 0.500 0.000 434 93 ' '
